data_4112230
loop_
_publ_author_name
'D. Leusser'
'J. Henn'
'N. Kocher'
'B. Engels'
'D. Stalke'

_publ_contact_author 'Prof. Dr. Dietmar Stalke'
_publ_contact_author_email dstalke@chemie.uni-wuerzburg.de
_publ_section_title
;
 SN versus S+N-: An Experimental and Theoretical Charge Density Study
;
_journal_name_full 'Journal of the American Chemical Society'
_journal_page_first 1781
_journal_page_last 1793
_journal_paper_doi 10.1021/ja038941+
_journal_volume 126
_journal_year 2004
_chemical_formula_sum 'C12 H27 N3 S'
_chemical_formula_weight 245.43
_chemical_name_systematic
; 
 ? 
;
_space_group_IT_number 2
_symmetry_cell_setting triclinic
_symmetry_space_group_name_Hall '-P 1'
_symmetry_space_group_name_H-M 'P -1'
_atom_sites_solution_hydrogens geom
_atom_sites_solution_primary direct
_atom_sites_solution_secondary difmap
_audit_creation_method SHELXL-97
_cell_angle_alpha 70.5150(10)
_cell_angle_beta 77.5710(10)
_cell_angle_gamma 60.5540(10)
_cell_formula_units_Z 2
_cell_length_a 9.3228(3)
_cell_length_b 9.3455(3)
_cell_length_c 10.6675(3)
_cell_measurement_reflns_used 7829
_cell_measurement_temperature 100(2)
_cell_measurement_theta_max 26.4
_cell_measurement_theta_min 2.5
_cell_volume 761.52(4)
_computing_cell_refinement 'SAINT-NT V5/6.0'
_computing_data_collection 'SMART-NT V5.6'
_computing_data_reduction 'SAINT-NT V5/6.0'
_computing_molecular_graphics 'SHELXTL-NT V5.1'
_computing_publication_material 'SHELXTL-NT V5.1'
_computing_structure_refinement 'SHELXL-97 (Sheldrick, 1997)'
_computing_structure_solution 'SHELXS-97 (Sheldrick, 1990)'
_diffrn_ambient_temperature 100(2)
_diffrn_measured_fraction_theta_full 0.962
_diffrn_measured_fraction_theta_max 0.962
_diffrn_measurement_device_type 'Bruker Smart Apex with D8-Goniometer'
_diffrn_measurement_method 'omega scan'
_diffrn_radiation_monochromator graphite
_diffrn_radiation_source 'fine-focus sealed tube'
_diffrn_radiation_type MoK\a
_diffrn_radiation_wavelength 0.71073
_diffrn_reflns_av_R_equivalents '0.0287 (low angle batch), 0.0307 (high angle batch)'
_diffrn_reflns_av_sigmaI/netI '0.0101 (low angle batch), 0.0284 (high angle batch)'
_diffrn_reflns_limit_h_max 21
_diffrn_reflns_limit_h_min -20
_diffrn_reflns_limit_k_max 21
_diffrn_reflns_limit_k_min -19
_diffrn_reflns_limit_l_max 24
_diffrn_reflns_limit_l_min 0
_diffrn_reflns_number '17996 (low angle batch), 44864 (high angle batch)'
_diffrn_reflns_theta_full 54.19
_diffrn_reflns_theta_max 54.19
_diffrn_reflns_theta_min 2.03
_exptl_absorpt_coefficient_mu 0.196
_exptl_absorpt_correction_T_max 0.98
_exptl_absorpt_correction_T_min 0.90
_exptl_absorpt_correction_type empirical
_exptl_absorpt_process_details 'MULABS implemented in PLATON'
_exptl_crystal_colour colorless
_exptl_crystal_density_diffrn 1.070
_exptl_crystal_description blocks
_exptl_crystal_F_000 272
_exptl_crystal_size_max 0.48
_exptl_crystal_size_mid 0.45
_exptl_crystal_size_min 0.30
_refine_diff_density_max 0.607
_refine_diff_density_min -0.265
_refine_diff_density_rms 0.067
_refine_ls_extinction_method none
_refine_ls_goodness_of_fit_ref 0.980
_refine_ls_hydrogen_treatment mixed
_refine_ls_matrix_type full
_refine_ls_number_parameters 227
_refine_ls_number_reflns 18250
_refine_ls_number_restraints 0
_refine_ls_restrained_S_all 0.980
_refine_ls_R_factor_all 0.0343
_refine_ls_R_factor_gt 0.0280
_refine_ls_shift/su_max 0.001
_refine_ls_shift/su_mean 0.000
_refine_ls_structure_factor_coef Fsqd
_refine_ls_weighting_details 'calc w=1/[\s^2^(Fo^2^)+(0.0500P)^2^+0.0000P] where P=(Fo^2^+2Fc^2^)/3'
_refine_ls_weighting_scheme calc
_refine_ls_wR_factor_gt 0.0730
_refine_ls_wR_factor_ref 0.0750
_reflns_number_gt 14949
_reflns_number_total 18250
_reflns_threshold_expression >2sigma(I)
_cod_data_source_file ja0389412Bsi20031008_100620.cif
_cod_data_source_block stern
_cod_database_code 4112230

loop_
_symmetry_equiv_pos_as_xyz
'x, y, z'
'-x, -y, -z'

loop_
_atom_site_label
_atom_site_type_symbol
_atom_site_fract_x
_atom_site_fract_y
_atom_site_fract_z
_atom_site_U_iso_or_equiv
_atom_site_adp_type
_atom_site_occupancy
_atom_site_symmetry_multiplicity
_atom_site_calc_flag
S1 S 0.025609(6) 0.413798(7) 0.242600(6) 0.01501(2) Uani 1 1 d
N1 N -0.15845(2) 0.47419(3) 0.26522(3) 0.01834(3) Uani 1 1 d
N2 N 0.14009(2) 0.23274(2) 0.23543(3) 0.01776(3) Uani 1 1 d
N3 N 0.09534(2) 0.53507(3) 0.22601(3) 0.01811(3) Uani 1 1 d
C1 C -0.24452(3) 0.36889(3) 0.28888(2) 0.01584(3) Uani 1 1 d
C11 C -0.42748(3) 0.49513(4) 0.29882(4) 0.02565(5) Uani 1 1 d
H11 H -0.4491(10) 0.5435(10) 0.3713(8) 0.038 Uiso 1 1 d
H12 H -0.4950(10) 0.4362(10) 0.3189(8) 0.038 Uiso 1 1 d
H13 H -0.4605(10) 0.5850(10) 0.2198(8) 0.038 Uiso 1 1 d
C12 C -0.21136(4) 0.29342(4) 0.17287(3) 0.02090(4) Uani 1 1 d
H14 H -0.2309(9) 0.3774(9) 0.0844(7) 0.031 Uiso 1 1 d
H15 H -0.0948(9) 0.2090(9) 0.1691(7) 0.031 Uiso 1 1 d
H16 H -0.2837(9) 0.2405(9) 0.1845(7) 0.031 Uiso 1 1 d
C13 C -0.19582(5) 0.22800(5) 0.41865(3) 0.02618(5) Uani 1 1 d
H17 H -0.0797(10) 0.1505(10) 0.4119(8) 0.039 Uiso 1 1 d
H18 H -0.2636(10) 0.1621(10) 0.4364(8) 0.039 Uiso 1 1 d
H19 H -0.2179(10) 0.2746(10) 0.4935(8) 0.039 Uiso 1 1 d
C2 C 0.32305(2) 0.15558(3) 0.21936(2) 0.01473(3) Uani 1 1 d
C21 C 0.37562(3) -0.02319(3) 0.20940(3) 0.02193(4) Uani 1 1 d
H21 H 0.3360(10) -0.0867(10) 0.2921(7) 0.033 Uiso 1 1 d
H22 H 0.3300(9) -0.0119(9) 0.1290(7) 0.033 Uiso 1 1 d
H23 H 0.4952(9) -0.0837(9) 0.2006(7) 0.033 Uiso 1 1 d
C22 C 0.38366(3) 0.25341(3) 0.09277(3) 0.01955(4) Uani 1 1 d
H24 H 0.5026(9) 0.1850(9) 0.0805(7) 0.029 Uiso 1 1 d
H25 H 0.3319(9) 0.2750(9) 0.0149(7) 0.029 Uiso 1 1 d
H26 H 0.3585(9) 0.3652(9) 0.0987(7) 0.029 Uiso 1 1 d
C23 C 0.39266(4) 0.14321(4) 0.34175(3) 0.02172(4) Uani 1 1 d
H27 H 0.5157(9) 0.0889(9) 0.3280(7) 0.033 Uiso 1 1 d
H28 H 0.3505(9) 0.0824(9) 0.4201(7) 0.033 Uiso 1 1 d
H29 H 0.3589(9) 0.2586(9) 0.3499(7) 0.033 Uiso 1 1 d
C3 C -0.00108(3) 0.71516(3) 0.23173(2) 0.01528(3) Uani 1 1 d
C31 C 0.12851(3) 0.77876(3) 0.20333(4) 0.02217(4) Uani 1 1 d
H31 H 0.2052(9) 0.7146(10) 0.2690(8) 0.033 Uiso 1 1 d
H32 H 0.1852(9) 0.7704(10) 0.1171(8) 0.033 Uiso 1 1 d
H33 H 0.0873(9) 0.8896(9) 0.2061(7) 0.033 Uiso 1 1 d
C32 C -0.12688(3) 0.82110(4) 0.12520(3) 0.02120(4) Uani 1 1 d
H34 H -0.0774(9) 0.8124(9) 0.0363(7) 0.032 Uiso 1 1 d
H35 H -0.1769(9) 0.9405(9) 0.1242(7) 0.032 Uiso 1 1 d
H36 H -0.2125(9) 0.7871(9) 0.1422(7) 0.032 Uiso 1 1 d
C33 C -0.08625(4) 0.72663(4) 0.36990(3) 0.02427(5) Uani 1 1 d
H37 H -0.1393(9) 0.8493(10) 0.3737(8) 0.036 Uiso 1 1 d
H38 H -0.1719(10) 0.6868(10) 0.3907(8) 0.036 Uiso 1 1 d
H39 H -0.0173(9) 0.6665(10) 0.4369(7) 0.036 Uiso 1 1 d

loop_
_atom_site_aniso_label
_atom_site_aniso_U_11
_atom_site_aniso_U_22
_atom_site_aniso_U_33
_atom_site_aniso_U_23
_atom_site_aniso_U_13
_atom_site_aniso_U_12
S1 0.01097(2) 0.01196(2) 0.02330(3) -0.00659(2) 0.00018(1) -0.00543(1)
N1 0.01165(5) 0.01447(6) 0.03054(9) -0.00899(6) 0.00190(5) -0.00657(4)
N2 0.01160(5) 0.01273(5) 0.02979(9) -0.00816(5) -0.00016(5) -0.00507(4)
N3 0.01274(5) 0.01328(6) 0.03050(9) -0.00845(6) -0.00014(5) -0.00641(4)
C1 0.01332(6) 0.01425(6) 0.02103(8) -0.00524(5) 0.00064(5) -0.00742(5)
C11 0.01328(7) 0.02123(9) 0.04274(16) -0.01194(10) 0.00426(8) -0.00833(7)
C12 0.02162(9) 0.01982(8) 0.02415(10) -0.00793(7) -0.00254(7) -0.00988(7)
C13 0.03038(13) 0.02701(12) 0.02139(10) 0.00024(8) -0.00241(8) -0.01717(10)
C2 0.01178(5) 0.01305(6) 0.01925(7) -0.00453(5) -0.00108(5) -0.00541(5)
C21 0.01570(7) 0.01450(7) 0.03514(13) -0.00986(7) 0.00057(7) -0.00538(6)
C22 0.01850(8) 0.02018(8) 0.01966(9) -0.00409(6) 0.00053(6) -0.01004(7)
C23 0.02103(9) 0.02449(10) 0.02044(9) -0.00392(7) -0.00485(7) -0.01090(8)
C3 0.01363(6) 0.01267(6) 0.02053(8) -0.00572(5) -0.00084(5) -0.00602(5)
C31 0.01776(8) 0.01662(8) 0.03564(13) -0.00757(8) -0.00217(7) -0.00988(6)
C32 0.01717(8) 0.01865(8) 0.02521(10) -0.00384(7) -0.00465(7) -0.00624(6)
C33 0.02887(12) 0.02538(11) 0.02268(10) -0.01133(8) 0.00358(8) -0.01439(9)

loop_
_atom_type_symbol
_atom_type_description
_atom_type_scat_dispersion_real
_atom_type_scat_dispersion_imag
_atom_type_scat_source
C C 0.0033 0.0016 'International Tables Vol C Tables 4.2.6.8 and 6.1.1.4'
H H 0.0000 0.0000 'International Tables Vol C Tables 4.2.6.8 and 6.1.1.4'
N N 0.0061 0.0033 'International Tables Vol C Tables 4.2.6.8 and 6.1.1.4'
S S 0.1246 0.1234 'International Tables Vol C Tables 4.2.6.8 and 6.1.1.4'

loop_
_geom_angle_atom_site_label_1
_geom_angle_atom_site_label_2
_geom_angle_atom_site_label_3
_geom_angle
N3 S1 N1 119.909(11)
N3 S1 N2 119.885(11)
N1 S1 N2 120.204(11)
C1 N1 S1 126.204(16)
C2 N2 S1 125.528(15)
C3 N3 S1 125.969(16)
N1 C1 C13 110.75(2)
N1 C1 C12 111.79(2)
C13 C1 C12 110.46(2)
N1 C1 C11 103.973(19)
C13 C1 C11 110.41(2)
C12 C1 C11 109.28(2)
C1 C11 H11 109.7(5)
C1 C11 H12 110.2(5)
H11 C11 H12 106.5(6)
C1 C11 H13 112.1(5)
H11 C11 H13 108.4(6)
H12 C11 H13 109.7(7)
C1 C12 H14 114.4(4)
C1 C12 H15 109.0(4)
H14 C12 H15 106.2(6)
C1 C12 H16 109.8(4)
H14 C12 H16 106.6(6)
H15 C12 H16 110.7(6)
C1 C13 H17 109.7(5)
C1 C13 H18 109.3(4)
H17 C13 H18 109.4(6)
C1 C13 H19 111.3(5)
H17 C13 H19 108.9(6)
H18 C13 H19 108.2(6)
N2 C2 C23 110.33(2)
N2 C2 C21 103.984(17)
C23 C2 C21 109.78(2)
N2 C2 C22 112.222(19)
C23 C2 C22 110.64(2)
C21 C2 C22 109.68(2)
C2 C21 H21 109.5(4)
C2 C21 H22 108.3(4)
H21 C21 H22 112.0(6)
C2 C21 H23 109.2(4)
H21 C21 H23 108.7(6)
H22 C21 H23 109.2(6)
C2 C22 H24 107.6(4)
C2 C22 H25 112.7(4)
H24 C22 H25 109.2(6)
C2 C22 H26 111.6(4)
H24 C22 H26 110.3(6)
H25 C22 H26 105.4(6)
C2 C23 H27 108.0(4)
C2 C23 H28 108.5(4)
H27 C23 H28 114.6(6)
C2 C23 H29 110.7(4)
H27 C23 H29 105.8(6)
H28 C23 H29 109.2(6)
N3 C3 C32 111.50(2)
N3 C3 C33 111.04(2)
C32 C3 C33 110.54(2)
N3 C3 C31 104.026(18)
C32 C3 C31 109.64(2)
C33 C3 C31 109.90(2)
C3 C31 H31 109.8(4)
C3 C31 H32 111.1(5)
H31 C31 H32 109.4(7)
C3 C31 H33 114.4(4)
H31 C31 H33 104.4(7)
H32 C31 H33 107.5(6)
C3 C32 H34 112.7(4)
C3 C32 H35 109.0(4)
H34 C32 H35 107.4(6)
C3 C32 H36 111.7(4)
H34 C32 H36 107.3(6)
H35 C32 H36 108.6(6)
C3 C33 H37 109.0(4)
C3 C33 H38 111.6(4)
H37 C33 H38 109.3(6)
C3 C33 H39 114.3(5)
H37 C33 H39 105.1(7)
H38 C33 H39 107.2(6)

loop_
_geom_bond_atom_site_label_1
_geom_bond_atom_site_label_2
_geom_bond_distance
S1 N3 1.5098(2)
S1 N1 1.5105(2)
S1 N2 1.5112(2)
N1 C1 1.4831(3)
N2 C2 1.4853(3)
N3 C3 1.4838(3)
C1 C13 1.5242(4)
C1 C12 1.5257(4)
C1 C11 1.5296(3)
C11 H11 0.958(8)
C11 H12 0.974(8)
C11 H13 0.947(8)
C12 H14 0.989(7)
C12 H15 0.982(7)
C12 H16 0.983(8)
C13 H17 0.965(8)
C13 H18 1.033(8)
C13 H19 0.971(8)
C2 C23 1.5263(4)
C2 C21 1.5276(3)
C2 C22 1.5279(3)
C21 H21 0.996(7)
C21 H22 0.990(8)
C21 H23 0.970(7)
C22 H24 0.976(7)
C22 H25 0.964(7)
C22 H26 0.974(7)
C23 H27 1.000(7)
C23 H28 0.968(7)
C23 H29 0.993(7)
C3 C32 1.5260(4)
C3 C33 1.5272(4)
C3 C31 1.5274(3)
C31 H31 0.935(8)
C31 H32 0.964(8)
C31 H33 0.920(7)
C32 H34 0.973(7)
C32 H35 0.972(7)
C32 H36 0.959(7)
C33 H37 1.013(8)
C33 H38 0.993(8)
C33 H39 0.902(8)

loop_
_cod_related_entry_id
_cod_related_entry_database
_cod_related_entry_code
1 ChemSpider 9921612
